data_4307810
loop_
_publ_author_name
'H. V. Rasika Dias'
'Jiang Wu'
'Xiaoyu Wang'
'Krishnan Rangan'

_publ_contact_author_address
;Department of Chemistry and Biochemistry
The University of Texas at Arlington
Arlington, Texas 76019-0065, USA
;
_publ_contact_author_email dias@uta.edu
_publ_contact_author_fax 817-272-3808
_publ_contact_author_name 'Prof. H. V. R. Dias'
_publ_contact_author_phone 817-272-3813
_publ_section_title
;
Structural Variations of Silver Ethylene Complexes Supported by
Boron-Protected Fluorinated Scorpionates and the Isolation of a
Ligand-Directed Silver Helix
;
_journal_name_full 'Inorganic Chemistry'
_journal_page_first 1960
_journal_page_last 1962
_journal_paper_doi 10.1021/ic062293o
_journal_volume 46
_journal_year 2007
_chemical_formula_sum 'C20 H15 Ag B F9 N6'
_chemical_formula_weight 629.06
_chemical_name_common '[PhB(3-(CF3)Pz)3]AgC2H4'
_chemical_name_systematic
; 
 ? 
;
_space_group_IT_number 14
_symmetry_cell_setting monoclinic
_symmetry_space_group_name_Hall '-P 2ybc'
_symmetry_space_group_name_H-M 'P 1 21/c 1'
_atom_sites_solution_hydrogens geom
_atom_sites_solution_primary direct
_atom_sites_solution_secondary difmap
_audit_creation_method SHELXL-97
_cell_angle_alpha 90.00
_cell_angle_beta 117.8000(10)
_cell_angle_gamma 90.00
_cell_formula_units_Z 4
_cell_length_a 12.0283(6)
_cell_length_b 18.2095(9)
_cell_length_c 12.3905(6)
_cell_measurement_reflns_used 5969
_cell_measurement_temperature 163(2)
_cell_measurement_theta_max 28.16
_cell_measurement_theta_min 2.17
_cell_volume 2400.6(2)
_computing_cell_refinement 'Bruker SMART'
_computing_data_collection 'Bruker SMART'
_computing_data_reduction 'Bruker SAINT'
_computing_molecular_graphics 'Bruker SHELXTL'
_computing_publication_material 'Bruker SHELXTL'
_computing_structure_refinement 'SHELXL-97 (Sheldrick, 1997)'
_computing_structure_solution 'SHELXS-97 (Sheldrick, 1990)'
_diffrn_ambient_temperature 163(2)
_diffrn_measured_fraction_theta_full 0.995
_diffrn_measured_fraction_theta_max 0.995
_diffrn_measurement_device_type 'CCD area detector'
_diffrn_measurement_method 'phi and omega scans'
_diffrn_radiation_monochromator graphite
_diffrn_radiation_source 'fine-focus sealed tube'
_diffrn_radiation_type MoK\a
_diffrn_radiation_wavelength 0.71073
_diffrn_reflns_av_R_equivalents 0.0357
_diffrn_reflns_av_sigmaI/netI 0.0314
_diffrn_reflns_limit_h_max 14
_diffrn_reflns_limit_h_min -14
_diffrn_reflns_limit_k_max 21
_diffrn_reflns_limit_k_min -22
_diffrn_reflns_limit_l_max 14
_diffrn_reflns_limit_l_min -15
_diffrn_reflns_number 16369
_diffrn_reflns_theta_full 25.49
_diffrn_reflns_theta_max 25.49
_diffrn_reflns_theta_min 1.91
_exptl_absorpt_coefficient_mu 0.931
_exptl_absorpt_correction_T_max 0.8745
_exptl_absorpt_correction_T_min 0.7878
_exptl_absorpt_correction_type multi-scan
_exptl_absorpt_process_details SADABS
_exptl_crystal_colour colorless
_exptl_crystal_density_diffrn 1.740
_exptl_crystal_density_meas 0
_exptl_crystal_density_method 'not measured'
_exptl_crystal_description parallelpipe
_exptl_crystal_F_000 1240
_exptl_crystal_size_max 0.27
_exptl_crystal_size_mid 0.24
_exptl_crystal_size_min 0.15
_refine_diff_density_max 1.042
_refine_diff_density_min -0.290
_refine_diff_density_rms 0.087
_refine_ls_extinction_method none
_refine_ls_goodness_of_fit_ref 1.084
_refine_ls_hydrogen_treatment mixed
_refine_ls_matrix_type full
_refine_ls_number_parameters 361
_refine_ls_number_reflns 4442
_refine_ls_number_restraints 0
_refine_ls_restrained_S_all 1.084
_refine_ls_R_factor_all 0.0442
_refine_ls_R_factor_gt 0.0358
_refine_ls_shift/su_max 0.003
_refine_ls_shift/su_mean 0.000
_refine_ls_structure_factor_coef Fsqd
_refine_ls_weighting_details 'calc w=1/[\s^2^(Fo^2^)+(0.0429P)^2^+2.1347P] where P=(Fo^2^+2Fc^2^)/3'
_refine_ls_weighting_scheme calc
_refine_ls_wR_factor_gt 0.0857
_refine_ls_wR_factor_ref 0.0926
_reflns_number_gt 3742
_reflns_number_total 4442
_reflns_threshold_expression >2sigma(I)
_cod_data_source_file ic062293osi20070111_115057_3.cif
_cod_data_source_block dias386s
_cod_depositor_comments
;
The following automatic conversions were performed:
'_symmetry_cell_setting' value 'Monoclinic' changed to 'monoclinic'
according to '/home/saulius/struct/CIF-dictionaries/cif_core.dic'
dictionary named 'cif_core.dic' version 2.4.1 from 2010-06-29.

Automatic conversion script
Id: cif_fix_enum 1527 2010-12-29 10:47:43Z saulius 
;
_cod_database_code 4307810

loop_
_symmetry_equiv_pos_as_xyz
'x, y, z'
'-x, y+1/2, -z+1/2'
'-x, -y, -z'
'x, -y-1/2, z-1/2'

loop_
_atom_site_label
_atom_site_type_symbol
_atom_site_fract_x
_atom_site_fract_y
_atom_site_fract_z
_atom_site_U_iso_or_equiv
_atom_site_adp_type
_atom_site_occupancy
_atom_site_symmetry_multiplicity
_atom_site_calc_flag
_atom_site_refinement_flags
_atom_site_disorder_assembly
_atom_site_disorder_group
Ag Ag 0.23150(2) 0.669267(13) 0.17477(2) 0.03578(10) Uani 1 1 d . . .
N1 N 0.3640(2) 0.62733(13) 0.4493(2) 0.0308(5) Uani 1 1 d . . .
N2 N 0.3781(3) 0.67665(13) 0.3741(2) 0.0311(6) Uani 1 1 d . . .
N3 N 0.1260(2) 0.62029(13) 0.3492(2) 0.0337(6) Uani 1 1 d . . .
N4 N 0.0940(3) 0.66373(14) 0.2501(2) 0.0344(6) Uani 1 1 d . . .
N5 N 0.2606(2) 0.52225(13) 0.4976(2) 0.0329(6) Uani 1 1 d . . .
N6 N 0.2581(3) 0.54876(15) 0.5992(2) 0.0392(6) Uani 1 1 d . . .
B B 0.2492(3) 0.57302(19) 0.3942(3) 0.0329(7) Uani 1 1 d . . .
C1 C 0.4818(3) 0.71413(16) 0.4436(3) 0.0329(7) Uani 1 1 d . . .
C2 C 0.5366(3) 0.69018(18) 0.5634(3) 0.0364(7) Uani 1 1 d . . .
H2 H 0.6109 0.7080 0.6305 0.044 Uiso 1 1 calc R . .
C3 C 0.4589(3) 0.63484(17) 0.5629(3) 0.0334(7) Uani 1 1 d . . .
H3 H 0.4704 0.6065 0.6317 0.040 Uiso 1 1 calc R . .
C4 C 0.5238(3) 0.77359(18) 0.3895(3) 0.0406(8) Uani 1 1 d . . .
C5 C -0.0093(3) 0.69903(18) 0.2340(3) 0.0372(7) Uani 1 1 d . . .
C6 C -0.0454(3) 0.67910(19) 0.3204(4) 0.0449(8) Uani 1 1 d . . .
H6 H -0.1159 0.6962 0.3282 0.054 Uiso 1 1 calc R . .
C7 C 0.0437(3) 0.62897(19) 0.3926(3) 0.0414(8) Uani 1 1 d . . .
H7 H 0.0464 0.6046 0.4616 0.050 Uiso 1 1 calc R . .
C8 C -0.0666(3) 0.7534(2) 0.1345(3) 0.0475(9) Uani 1 1 d . . .
C9 C 0.2724(3) 0.49104(18) 0.6690(3) 0.0383(7) Uani 1 1 d . A .
C10 C 0.2887(3) 0.42617(19) 0.6154(3) 0.0450(8) Uani 1 1 d . . .
H10 H 0.3029 0.3777 0.6476 0.054 Uiso 1 1 calc R . .
C11 C 0.2794(3) 0.44917(17) 0.5066(3) 0.0394(7) Uani 1 1 d . . .
H11 H 0.2852 0.4187 0.4472 0.047 Uiso 1 1 calc R . .
C12 C 0.2746(4) 0.4988(2) 0.7880(3) 0.0483(9) Uani 1 1 d . . .
C13 C 0.2466(3) 0.52770(16) 0.2822(3) 0.0312(6) Uani 1 1 d . . .
C14 C 0.1366(3) 0.49250(19) 0.1992(3) 0.0418(8) Uani 1 1 d . . .
H14 H 0.0626 0.4974 0.2080 0.050 Uiso 1 1 calc R . .
C15 C 0.1332(3) 0.4507(2) 0.1046(3) 0.0468(8) Uani 1 1 d . . .
H15 H 0.0574 0.4269 0.0498 0.056 Uiso 1 1 calc R . .
C16 C 0.2386(3) 0.44334(19) 0.0891(3) 0.0423(8) Uani 1 1 d . . .
H16 H 0.2355 0.4148 0.0236 0.051 Uiso 1 1 calc R . .
C17 C 0.3481(3) 0.47729(18) 0.1688(3) 0.0394(7) Uani 1 1 d . . .
H17 H 0.4209 0.4729 0.1577 0.047 Uiso 1 1 calc R . .
C18 C 0.3529(3) 0.51802(16) 0.2652(3) 0.0345(7) Uani 1 1 d . . .
H18 H 0.4302 0.5399 0.3212 0.041 Uiso 1 1 calc R . .
C19 C 0.1722(5) 0.6626(3) -0.0271(4) 0.0611(12) Uani 1 1 d . . .
C20 C 0.2877(6) 0.6852(3) 0.0253(4) 0.0648(13) Uani 1 1 d . . .
F1 F 0.5858(3) 0.82511(13) 0.4706(2) 0.0749(8) Uani 1 1 d . . .
F2 F 0.5998(2) 0.74978(12) 0.3459(2) 0.0618(6) Uani 1 1 d . . .
F3 F 0.4292(2) 0.80672(13) 0.2966(2) 0.0628(6) Uani 1 1 d . . .
F4 F 0.0119(3) 0.80623(15) 0.1413(3) 0.0819(9) Uani 1 1 d . . .
F5 F -0.1044(3) 0.72482(14) 0.0240(2) 0.0762(7) Uani 1 1 d . . .
F6 F -0.1665(3) 0.78474(17) 0.1314(3) 0.0875(9) Uani 1 1 d . . .
F7 F 0.1635(3) 0.5152(2) 0.7770(3) 0.0825(12) Uani 0.937(6) 1 d P A 1
F8 F 0.3071(4) 0.43573(17) 0.8497(3) 0.0942(14) Uani 0.937(6) 1 d P A 1
F9 F 0.3527(3) 0.5483(2) 0.8582(2) 0.0812(12) Uani 0.937(6) 1 d P A 1
F8A F 0.374(4) 0.492(3) 0.882(4) 0.057(12) Uiso 0.063(6) 1 d P A 2
F7A F 0.208(3) 0.4575(18) 0.811(3) 0.037(9) Uiso 0.063(6) 1 d P A 2
F9A F 0.231(4) 0.567(2) 0.801(4) 0.068(13) Uiso 0.063(6) 1 d P A 2
H20A H 0.301(5) 0.731(3) 0.036(5) 0.091(18) Uiso 1 1 d . . .
H19A H 0.119(6) 0.697(3) -0.044(5) 0.11(2) Uiso 1 1 d . . .
H19B H 0.142(5) 0.617(3) -0.061(5) 0.11(2) Uiso 1 1 d . . .
H20B H 0.3429 0.650(3) 0.0401 0.087(19) Uiso 1 1 d . . .

loop_
_atom_site_aniso_label
_atom_site_aniso_U_11
_atom_site_aniso_U_22
_atom_site_aniso_U_33
_atom_site_aniso_U_23
_atom_site_aniso_U_13
_atom_site_aniso_U_12
Ag 0.03707(16) 0.04312(17) 0.03024(15) 0.00377(10) 0.01829(12) 0.00021(10)
N1 0.0371(14) 0.0283(13) 0.0299(14) 0.0005(10) 0.0182(12) -0.0007(10)
N2 0.0382(15) 0.0295(13) 0.0288(14) 0.0013(10) 0.0184(12) -0.0027(10)
N3 0.0400(15) 0.0316(14) 0.0348(14) 0.0006(11) 0.0219(12) 0.0001(11)
N4 0.0369(15) 0.0370(15) 0.0334(15) 0.0016(11) 0.0198(12) 0.0028(11)
N5 0.0441(15) 0.0293(13) 0.0330(14) 0.0001(10) 0.0245(12) -0.0014(11)
N6 0.0535(17) 0.0382(15) 0.0339(15) -0.0019(11) 0.0272(13) -0.0030(12)
B 0.0373(19) 0.0315(18) 0.0349(19) 0.0018(14) 0.0209(16) 0.0000(14)
C1 0.0358(17) 0.0310(16) 0.0372(17) -0.0045(12) 0.0214(14) -0.0007(12)
C2 0.0340(17) 0.0444(18) 0.0306(17) -0.0039(13) 0.0148(14) -0.0018(14)
C3 0.0376(17) 0.0359(17) 0.0278(16) 0.0031(12) 0.0162(14) 0.0051(13)
C4 0.046(2) 0.0360(18) 0.0443(19) -0.0032(15) 0.0248(17) -0.0064(15)
C5 0.0359(18) 0.0361(17) 0.0399(18) -0.0034(14) 0.0180(15) -0.0001(13)
C6 0.041(2) 0.049(2) 0.056(2) 0.0001(16) 0.0317(18) 0.0051(15)
C7 0.0432(19) 0.0422(19) 0.049(2) 0.0011(15) 0.0303(17) 0.0008(15)
C8 0.0395(19) 0.049(2) 0.052(2) 0.0030(17) 0.0205(17) 0.0069(16)
C9 0.0460(19) 0.0382(18) 0.0320(17) 0.0041(13) 0.0193(15) -0.0109(14)
C10 0.061(2) 0.0316(17) 0.053(2) 0.0080(15) 0.0358(19) 0.0027(15)
C11 0.049(2) 0.0331(17) 0.0467(19) -0.0020(14) 0.0317(17) -0.0007(14)
C12 0.057(2) 0.054(2) 0.041(2) 0.0035(16) 0.0282(18) -0.0077(18)
C13 0.0351(16) 0.0310(16) 0.0310(15) 0.0026(12) 0.0183(13) 0.0009(12)
C14 0.0385(18) 0.049(2) 0.0437(19) -0.0101(15) 0.0237(16) -0.0051(15)
C15 0.044(2) 0.051(2) 0.042(2) -0.0152(16) 0.0180(16) -0.0051(16)
C16 0.052(2) 0.0415(19) 0.0364(18) -0.0043(14) 0.0232(16) 0.0052(15)
C17 0.0451(19) 0.0407(18) 0.0420(19) 0.0009(14) 0.0284(16) 0.0052(14)
C18 0.0373(17) 0.0322(16) 0.0351(17) 0.0027(13) 0.0179(14) 0.0034(13)
C19 0.061(3) 0.091(4) 0.035(2) 0.004(2) 0.025(2) 0.010(3)
C20 0.092(4) 0.070(3) 0.059(3) -0.010(2) 0.058(3) -0.024(3)
F1 0.115(2) 0.0572(15) 0.0641(16) -0.0215(11) 0.0512(16) -0.0466(14)
F2 0.0746(15) 0.0599(14) 0.0791(16) 0.0095(12) 0.0595(14) 0.0032(11)
F3 0.0624(15) 0.0534(13) 0.0728(16) 0.0268(12) 0.0315(13) 0.0031(11)
F4 0.0684(17) 0.0652(15) 0.0841(19) 0.0324(14) 0.0120(14) -0.0110(13)
F5 0.0921(19) 0.0791(18) 0.0438(13) 0.0072(12) 0.0203(13) 0.0141(14)
F6 0.0777(18) 0.105(2) 0.099(2) 0.0448(17) 0.0576(16) 0.0542(17)
F7 0.0696(19) 0.140(3) 0.0612(17) -0.0068(18) 0.0498(15) 0.0053(19)
F8 0.175(4) 0.071(2) 0.0661(19) 0.0288(15) 0.081(2) 0.025(2)
F9 0.106(3) 0.103(3) 0.0517(16) -0.0316(16) 0.0508(17) -0.052(2)

loop_
_atom_type_symbol
_atom_type_description
_atom_type_scat_dispersion_real
_atom_type_scat_dispersion_imag
_atom_type_scat_source
C C 0.0033 0.0016 'International Tables Vol C Tables 4.2.6.8 and 6.1.1.4'
H H 0.0000 0.0000 'International Tables Vol C Tables 4.2.6.8 and 6.1.1.4'
B B 0.0013 0.0007 'International Tables Vol C Tables 4.2.6.8 and 6.1.1.4'
N N 0.0061 0.0033 'International Tables Vol C Tables 4.2.6.8 and 6.1.1.4'
F F 0.0171 0.0103 'International Tables Vol C Tables 4.2.6.8 and 6.1.1.4'
Ag Ag -0.8971 1.1015 'International Tables Vol C Tables 4.2.6.8 and 6.1.1.4'

loop_
_geom_angle_atom_site_label_1
_geom_angle_atom_site_label_2
_geom_angle_atom_site_label_3
_geom_angle
_geom_angle_site_symmetry_1
_geom_angle_site_symmetry_3
_geom_angle_publ_flag
N4 Ag C19 122.88(15) . . ?
N4 Ag C20 154.44(18) . . ?
C19 Ag C20 33.25(18) . . ?
N4 Ag N2 84.23(9) . . ?
C19 Ag N2 152.84(15) . . ?
C20 Ag N2 120.31(16) . . ?
C3 N1 N2 109.5(2) . . ?
C3 N1 B 131.6(3) . . ?
N2 N1 B 118.9(2) . . ?
C1 N2 N1 105.9(2) . . ?
C1 N2 Ag 138.9(2) . . ?
N1 N2 Ag 115.09(18) . . ?
C7 N3 N4 110.2(3) . . ?
C7 N3 B 132.3(3) . . ?
N4 N3 B 117.5(2) . . ?
C5 N4 N3 105.5(3) . . ?
C5 N4 Ag 137.2(2) . . ?
N3 N4 Ag 116.70(19) . . ?
C11 N5 N6 110.4(2) . . ?
C11 N5 B 127.7(3) . . ?
N6 N5 B 121.8(2) . . ?
C9 N6 N5 105.7(3) . . ?
N5 B N1 107.4(3) . . ?
N5 B N3 109.2(2) . . ?
N1 B N3 107.5(2) . . ?
N5 B C13 111.8(3) . . ?
N1 B C13 111.0(2) . . ?
N3 B C13 109.8(3) . . ?
N2 C1 C2 111.5(3) . . ?
N2 C1 C4 119.9(3) . . ?
C2 C1 C4 128.6(3) . . ?
C3 C2 C1 104.2(3) . . ?
C3 C2 H2 127.9 . . ?
C1 C2 H2 127.9 . . ?
N1 C3 C2 108.8(3) . . ?
N1 C3 H3 125.6 . . ?
C2 C3 H3 125.6 . . ?
F1 C4 F3 106.7(3) . . ?
F1 C4 F2 106.8(3) . . ?
F3 C4 F2 105.6(3) . . ?
F1 C4 C1 111.5(3) . . ?
F3 C4 C1 112.9(3) . . ?
F2 C4 C1 112.9(3) . . ?
N4 C5 C6 111.6(3) . . ?
N4 C5 C8 119.3(3) . . ?
C6 C5 C8 129.1(3) . . ?
C7 C6 C5 104.4(3) . . ?
C7 C6 H6 127.8 . . ?
C5 C6 H6 127.8 . . ?
N3 C7 C6 108.4(3) . . ?
N3 C7 H7 125.8 . . ?
C6 C7 H7 125.8 . . ?
F6 C8 F4 107.6(3) . . ?
F6 C8 F5 105.7(3) . . ?
F4 C8 F5 104.0(3) . . ?
F6 C8 C5 112.3(3) . . ?
F4 C8 C5 113.1(3) . . ?
F5 C8 C5 113.5(3) . . ?
N6 C9 C10 111.2(3) . . ?
N6 C9 C12 121.1(3) . . ?
C10 C9 C12 127.7(3) . . ?
C11 C10 C9 104.0(3) . . ?
C11 C10 H10 128.0 . . ?
C9 C10 H10 128.0 . . ?
N5 C11 C10 108.6(3) . . ?
N5 C11 H11 125.7 . . ?
C10 C11 H11 125.7 . . ?
F7A C12 F8A 100(3) . . ?
F7A C12 F9 128.2(14) . . ?
F8A C12 F9 50(2) . . ?
F7A C12 F7 54.5(17) . . ?
F8A C12 F7 128.0(18) . . ?
F9 C12 F7 107.2(4) . . ?
F7A C12 F8 52.2(17) . . ?
F8A C12 F8 58(2) . . ?
F9 C12 F8 106.6(4) . . ?
F7 C12 F8 105.5(3) . . ?
F7A C12 F9A 102(2) . . ?
F8A C12 F9A 104(3) . . ?
F9 C12 F9A 59.8(19) . . ?
F7 C12 F9A 52.2(19) . . ?
F8 C12 F9A 137.0(17) . . ?
F7A C12 C9 117.7(14) . . ?
F8A C12 C9 119.9(18) . . ?
F9 C12 C9 114.1(3) . . ?
F7 C12 C9 112.1(3) . . ?
F8 C12 C9 110.8(3) . . ?
F9A C12 C9 111.9(17) . . ?
C14 C13 C18 116.8(3) . . ?
C14 C13 B 120.2(3) . . ?
C18 C13 B 123.0(3) . . ?
C15 C14 C13 121.3(3) . . ?
C15 C14 H14 119.3 . . ?
C13 C14 H14 119.3 . . ?
C16 C15 C14 120.5(3) . . ?
C16 C15 H15 119.7 . . ?
C14 C15 H15 119.7 . . ?
C17 C16 C15 119.7(3) . . ?
C17 C16 H16 120.2 . . ?
C15 C16 H16 120.2 . . ?
C16 C17 C18 120.1(3) . . ?
C16 C17 H17 119.9 . . ?
C18 C17 H17 119.9 . . ?
C17 C18 C13 121.5(3) . . ?
C17 C18 H18 119.2 . . ?
C13 C18 H18 119.2 . . ?
C20 C19 Ag 73.6(3) . . ?
C20 C19 H19A 114(4) . . ?
Ag C19 H19A 93(4) . . ?
C20 C19 H19B 128(4) . . ?
Ag C19 H19B 114(3) . . ?
H19A C19 H19B 117(6) . . ?
C19 C20 Ag 73.2(3) . . ?
C19 C20 H20A 118(4) . . ?
Ag C20 H20A 96(4) . . ?
C19 C20 H20B 113(2) . . ?
Ag C20 H20B 102.6(11) . . ?
H20A C20 H20B 129(4) . . ?

loop_
_geom_bond_atom_site_label_1
_geom_bond_atom_site_label_2
_geom_bond_distance
_geom_bond_site_symmetry_2
_geom_bond_publ_flag
Ag N4 2.248(3) . ?
Ag C19 2.262(4) . ?
Ag C20 2.267(4) . ?
Ag N2 2.273(3) . ?
N1 C3 1.344(4) . ?
N1 N2 1.360(3) . ?
N1 B 1.572(4) . ?
N2 C1 1.328(4) . ?
N3 C7 1.338(4) . ?
N3 N4 1.357(4) . ?
N3 B 1.574(4) . ?
N4 C5 1.329(4) . ?
N5 C11 1.346(4) . ?
N5 N6 1.361(3) . ?
N5 B 1.533(4) . ?
N6 C9 1.320(4) . ?
B C13 1.603(4) . ?
C1 C2 1.383(4) . ?
C1 C4 1.480(4) . ?
C2 C3 1.372(5) . ?
C2 H2 0.9500 . ?
C3 H3 0.9500 . ?
C4 F1 1.321(4) . ?
C4 F3 1.327(4) . ?
C4 F2 1.333(4) . ?
C5 C6 1.379(5) . ?
C5 C8 1.477(5) . ?
C6 C7 1.374(5) . ?
C6 H6 0.9500 . ?
C7 H7 0.9500 . ?
C8 F6 1.315(4) . ?
C8 F4 1.322(4) . ?
C8 F5 1.332(4) . ?
C9 C10 1.413(5) . ?
C9 C12 1.470(5) . ?
C10 C11 1.365(5) . ?
C10 H10 0.9500 . ?
C11 H11 0.9500 . ?
C12 F7A 1.23(3) . ?
C12 F8A 1.23(4) . ?
C12 F9 1.299(5) . ?
C12 F7 1.312(5) . ?
C12 F8 1.334(5) . ?
C12 F9A 1.40(4) . ?
C13 C14 1.396(4) . ?
C13 C18 1.401(4) . ?
C14 C15 1.382(5) . ?
C14 H14 0.9500 . ?
C15 C16 1.374(5) . ?
C15 H15 0.9500 . ?
C16 C17 1.371(5) . ?
C16 H16 0.9500 . ?
C17 C18 1.384(4) . ?
C17 H17 0.9500 . ?
C18 H18 0.9500 . ?
C19 C20 1.296(7) . ?
C19 H19A 0.85(6) . ?
C19 H19B 0.93(6) . ?
C20 H20A 0.86(5) . ?
C20 H20B 0.88(4) . ?
